data_7056275
loop_
_publ_author_name
'Nikoli\'c, Stefan'
'\'Ciri\'c, Ivanka'
'Roller, Alexander'
'Lukes, Vladimir'
'Arion, Vladimir'
'Grguric-Sipka, Sanja'

_publ_section_title
;
 Conversion of hydrazides into N,N'-diacylhydrazines in the presence of
 ruthenium(II)-arene complex
;
_journal_name_full 'New J. Chem.'
_journal_paper_doi 10.1039/C7NJ00965H
_journal_year 2017
_chemical_formula_moiety 'C30 H46 Cl2 N2 O2 Ru2, 2(H2 O)'
_chemical_formula_sum 'C30 H50 Cl2 N2 O4 Ru2'
_chemical_formula_weight 775.76
_chemical_name_systematic
;
Ru2Cl2(N1N2-dipentanoylhydrazine)(?6-p-cymene)2
;
_space_group_crystal_system triclinic
_space_group_IT_number 2
_space_group_name_Hall '-P 1'
_space_group_name_H-M_alt 'P -1'
_symmetry_space_group_name_Hall '-P 1'
_symmetry_space_group_name_H-M 'P -1'
_atom_sites_solution_hydrogens mixed
_atom_sites_solution_primary heavy
_audit_creation_date 2016-07-12
_audit_creation_method
;
Olex2 1.2
(compiled 2016.02.19 svn.r3266 for OlexSys, GUI svn.r5155)
;
_audit_update_record
;
2016-07-12 deposited with the CCDC.
2017-05-30 downloaded from the CCDC.
;
_cell_angle_alpha 95.264(2)
_cell_angle_beta 90.7653(18)
_cell_angle_gamma 93.160(2)
_cell_formula_units_Z 2
_cell_length_a 9.6072(5)
_cell_length_b 9.7722(5)
_cell_length_c 17.7727(8)
_cell_measurement_reflns_used 9863
_cell_measurement_temperature 100.0
_cell_measurement_theta_max 30.061
_cell_measurement_theta_min 2.434
_cell_volume 1658.71(14)
_computing_cell_refinement 'APEX2 v2013.6-2'
_computing_data_collection 'APEX2 v2013.6-2'
_computing_data_reduction 'APEX2 v2013.6-2'
_computing_molecular_graphics 'Olex2 (Dolomanov et al., 2009)'
_computing_publication_material 'Olex2 (Dolomanov et al., 2009)'
_computing_structure_refinement 'XL (Sheldrick, 2008)'
_computing_structure_solution 'XS (Sheldrick, 2008)'
_diffrn_ambient_temperature 100.0
_diffrn_measured_fraction_theta_full 0.998
_diffrn_measured_fraction_theta_max 0.998
_diffrn_measurement_device_type 'Bruker D8 Venture'
_diffrn_measurement_method '\f and \w scans'
_diffrn_radiation_type MoK\a
_diffrn_radiation_wavelength 0.71073
_diffrn_reflns_av_R_equivalents 0.0339
_diffrn_reflns_av_unetI/netI 0.0187
_diffrn_reflns_Laue_measured_fraction_full 0.998
_diffrn_reflns_Laue_measured_fraction_max 0.998
_diffrn_reflns_limit_h_max 13
_diffrn_reflns_limit_h_min -13
_diffrn_reflns_limit_k_max 13
_diffrn_reflns_limit_k_min -13
_diffrn_reflns_limit_l_max 25
_diffrn_reflns_limit_l_min -25
_diffrn_reflns_number 92947
_diffrn_reflns_point_group_measured_fraction_full 0.998
_diffrn_reflns_point_group_measured_fraction_max 0.998
_diffrn_reflns_theta_full 25.242
_diffrn_reflns_theta_max 30.095
_diffrn_reflns_theta_min 2.296
_diffrn_source 'INCOATEC microfocus sealed tube'
_diffrn_standards_number 0
_exptl_absorpt_coefficient_mu 1.107
_exptl_absorpt_correction_T_max 0.7460
_exptl_absorpt_correction_T_min 0.7093
_exptl_absorpt_correction_type multi-scan
_exptl_absorpt_process_details
;
SADABS-2012/1 (Bruker,2012) was used for absorption correction.
wR2(int) was 0.0786 before and 0.0481 after correction.
The Ratio of minimum to maximum transmission is 0.9508.
The \l/2 correction factor is 0.0015.
;
_exptl_crystal_colour 'clear orange'
_exptl_crystal_colour_lustre clear
_exptl_crystal_colour_primary orange
_exptl_crystal_density_diffrn 1.553
_exptl_crystal_description block
_exptl_crystal_F_000 796
_exptl_crystal_size_max 0.164
_exptl_crystal_size_mid 0.164
_exptl_crystal_size_min 0.067
_refine_diff_density_max 1.896
_refine_diff_density_min -2.674
_refine_diff_density_rms 0.097
_refine_ls_extinction_method none
_refine_ls_goodness_of_fit_ref 1.051
_refine_ls_hydrogen_treatment mixed
_refine_ls_matrix_type full
_refine_ls_number_parameters 428
_refine_ls_number_reflns 9735
_refine_ls_number_restraints 32
_refine_ls_restrained_S_all 1.060
_refine_ls_R_factor_all 0.0458
_refine_ls_R_factor_gt 0.0337
_refine_ls_shift/su_max 0.001
_refine_ls_shift/su_mean 0.000
_refine_ls_structure_factor_coef Fsqd
_refine_ls_weighting_details 'w=1/[\s^2^(Fo^2^)+(0.0235P)^2^+3.9441P] where P=(Fo^2^+2Fc^2^)/3'
_refine_ls_weighting_scheme calc
_refine_ls_wR_factor_gt 0.0738
_refine_ls_wR_factor_ref 0.0816
_reflns_Friedel_coverage 0.000
_reflns_number_gt 8114
_reflns_number_total 9735
_reflns_threshold_expression 'I > 2\s(I)'
_cod_data_source_file c7nj00965h2.cif
_cod_data_source_block mo_sagrvahy4_p-1
_cod_database_code 7056275
_shelxl_version_number 2013-3
_shelx_space_group_comment
;
The symmetry employed for this shelxl refinement is uniquely defined
by the following loop, which should always be used as a source of
symmetry information in preference to the above space-group names.
They are only intended as comments.
;
_shelx_estimated_absorpt_t_max 0.930
_shelx_estimated_absorpt_t_min 0.839

loop_
_space_group_symop_operation_xyz
'x, y, z'
'-x, -y, -z'

loop_
_atom_site_label
_atom_site_type_symbol
_atom_site_fract_x
_atom_site_fract_y
_atom_site_fract_z
_atom_site_U_iso_or_equiv
_atom_site_adp_type
_atom_site_occupancy
_atom_site_site_symmetry_order
_atom_site_calc_flag
_atom_site_refinement_flags_posn
_atom_site_refinement_flags_adp
_atom_site_refinement_flags_occupancy
_atom_site_disorder_assembly
_atom_site_disorder_group
Ru1A Ru 0.49926(2) 0.65628(2) 0.38427(2) 0.02097(5) Uani 1 1 d . . . . .
Cl1A Cl 0.73331(6) 0.57844(9) 0.37880(4) 0.03752(17) Uani 1 1 d D . . . .
O1A O 0.43380(17) 0.45079(19) 0.37300(9) 0.0223(3) Uani 1 1 d . . . . .
N1A N 0.4888(2) 0.6054(3) 0.26737(11) 0.0273(5) Uani 1 1 d . . . . .
C1A C 0.4051(2) 0.4007(3) 0.30439(13) 0.0228(5) Uani 1 1 d . . . . .
C2A C 0.3511(3) 0.2536(3) 0.29405(14) 0.0261(5) Uani 1 1 d . . . . .
H2AA H 0.4149 0.1972 0.3206 0.031 Uiso 1 1 calc R . . . .
H2AB H 0.3514 0.2215 0.2396 0.031 Uiso 1 1 calc R . . . .
C3A C 0.2032(3) 0.2304(3) 0.32372(14) 0.0252(5) Uani 1 1 d D . . . .
H3AA H 0.2022 0.2613 0.3783 0.030 Uiso 1 1 calc R . . . .
H3AB H 0.1385 0.2859 0.2972 0.030 Uiso 1 1 calc R . . . .
C4A C 0.1542(4) 0.0799(3) 0.3116(2) 0.0422(7) Uani 1 1 d D . . . .
H4AA H 0.1411 0.0541 0.2567 0.051 Uiso 1 1 calc R . . . .
H4AB H 0.2282 0.0240 0.3301 0.051 Uiso 1 1 calc R . . . .
C5A C 0.0199(4) 0.0443(3) 0.3508(2) 0.0459(8) Uani 1 1 d D . . . .
H5AA H -0.0537 0.1005 0.3338 0.069 Uiso 1 1 calc GR . . . .
H5AB H 0.0337 0.0626 0.4056 0.069 Uiso 1 1 calc GR . . . .
H5AC H -0.0073 -0.0534 0.3382 0.069 Uiso 1 1 calc GR . . . .
C6A C 0.3055(2) 0.7052(2) 0.43940(13) 0.0206(4) Uani 1 1 d . . . . .
C7A C 0.3380(3) 0.8002(3) 0.38634(15) 0.0273(5) Uani 1 1 d . . . . .
H7A H 0.2719 0.8131 0.3478 0.033 Uiso 1 1 calc R . . . .
C8A C 0.4692(3) 0.8774(3) 0.38981(16) 0.0326(6) Uani 1 1 d . . . . .
H8A H 0.4875 0.9435 0.3547 0.039 Uiso 1 1 calc R . . . .
C9A C 0.5715(3) 0.8571(3) 0.44420(15) 0.0307(6) Uani 1 1 d . . . . .
C10A C 0.5389(2) 0.7598(3) 0.49756(14) 0.0253(5) Uani 1 1 d . . . . .
H10A H 0.6068 0.7437 0.5346 0.030 Uiso 1 1 calc R . . . .
C11A C 0.4088(2) 0.6876(3) 0.49629(13) 0.0218(4) Uani 1 1 d . . . . .
H11A H 0.3886 0.6261 0.5336 0.026 Uiso 1 1 calc R . . . .
C12A C 0.1702(2) 0.6184(3) 0.43675(14) 0.0232(5) Uani 1 1 d . . . . .
H12A H 0.1907 0.5265 0.4535 0.028 Uiso 1 1 calc R . . . .
C13A C 0.1023(2) 0.5944(3) 0.35819(15) 0.0287(5) Uani 1 1 d . . . . .
H13A H 0.0654 0.6804 0.3443 0.043 Uiso 1 1 calc GR . . . .
H13B H 0.0261 0.5236 0.3584 0.043 Uiso 1 1 calc GR . . . .
H13C H 0.1719 0.5640 0.3214 0.043 Uiso 1 1 calc GR . . . .
C14A C 0.0717(3) 0.6868(3) 0.49421(16) 0.0315(6) Uani 1 1 d . . . . .
H14A H 0.1152 0.6942 0.5447 0.047 Uiso 1 1 calc GR . . . .
H14B H -0.0162 0.6310 0.4943 0.047 Uiso 1 1 calc GR . . . .
H14C H 0.0532 0.7790 0.4803 0.047 Uiso 1 1 calc GR . . . .
C15A C 0.7139(3) 0.9298(4) 0.44466(19) 0.0447(8) Uani 1 1 d . . . . .
H15A H 0.7853 0.8619 0.4434 0.067 Uiso 1 1 calc GR . . . .
H15B H 0.7265 0.9929 0.4907 0.067 Uiso 1 1 calc GR . . . .
H15C H 0.7224 0.9820 0.4003 0.067 Uiso 1 1 calc GR . . . .
Ru1B Ru 0.39021(2) 0.43099(2) 0.12984(2) 0.02659(6) Uani 1 1 d . . . . .
Cl1B Cl 0.60850(8) 0.31835(12) 0.13343(5) 0.0526(2) Uani 1 1 d D . . . .
O1B O 0.5113(2) 0.6132(2) 0.14010(10) 0.0375(5) Uani 1 1 d . . . . .
N1B N 0.4224(2) 0.4729(2) 0.24623(11) 0.0237(4) Uani 1 1 d . . . . .
C6B C 0.2206(3) 0.5296(3) 0.07732(14) 0.0273(5) Uani 1 1 d . . . . .
C7B C 0.1648(2) 0.4432(3) 0.13014(13) 0.0262(5) Uani 1 1 d . . . . .
H7B H 0.1061 0.4795 0.1687 0.031 Uiso 1 1 calc R . . . .
C8B C 0.1958(3) 0.3027(3) 0.12597(14) 0.0291(5) Uani 1 1 d . . . . .
H8B H 0.1555 0.2458 0.1614 0.035 Uiso 1 1 calc R . . . .
C9B C 0.2850(3) 0.2448(3) 0.07067(15) 0.0343(6) Uani 1 1 d . . . . .
C10B C 0.3392(3) 0.3330(4) 0.01657(15) 0.0362(7) Uani 1 1 d . . . . .
H10B H 0.3985 0.2970 -0.0218 0.043 Uiso 1 1 calc R . . . .
C11B C 0.3065(3) 0.4699(3) 0.01924(14) 0.0326(6) Uani 1 1 d . . . . .
H11B H 0.3419 0.5252 -0.0182 0.039 Uiso 1 1 calc R . . . .
C12B C 0.1957(3) 0.6808(3) 0.07990(16) 0.0351(6) Uani 1 1 d . . . . .
H12B H 0.2819 0.7285 0.0618 0.042 Uiso 1 1 calc R . . . .
C13B C 0.1669(4) 0.7465(4) 0.15905(18) 0.0435(7) Uani 1 1 d . . . . .
H13D H 0.0778 0.7081 0.1763 0.065 Uiso 1 1 calc GR . . . .
H13E H 0.1626 0.8462 0.1578 0.065 Uiso 1 1 calc GR . . . .
H13F H 0.2419 0.7273 0.1938 0.065 Uiso 1 1 calc GR . . . .
C14B C 0.0768(4) 0.6999(4) 0.0240(2) 0.0476(8) Uani 1 1 d . . . . .
H14D H 0.0983 0.6558 -0.0260 0.071 Uiso 1 1 calc GR . . . .
H14E H 0.0664 0.7984 0.0206 0.071 Uiso 1 1 calc GR . . . .
H14F H -0.0103 0.6578 0.0416 0.071 Uiso 1 1 calc GR . . . .
C15B C 0.3258(4) 0.0987(4) 0.0694(2) 0.0526(9) Uani 1 1 d . . . . .
H15D H 0.4246 0.0940 0.0569 0.079 Uiso 1 1 calc GR . . . .
H15E H 0.2691 0.0409 0.0313 0.079 Uiso 1 1 calc GR . . . .
H15F H 0.3105 0.0656 0.1192 0.079 Uiso 1 1 calc GR . . . .
C1B C 0.5285(9) 0.6808(7) 0.2096(5) 0.0176(12) Uani 0.588(5) 1 d . . P A 1
C2B C 0.6062(7) 0.8190(6) 0.2220(3) 0.0267(12) Uani 0.588(5) 1 d . . P A 1
H2BA H 0.5373 0.8908 0.2277 0.032 Uiso 0.588(5) 1 calc R . P A 1
H2BB H 0.6600 0.8230 0.2701 0.032 Uiso 0.588(5) 1 calc R . P A 1
C3B C 0.7040(6) 0.8532(5) 0.1608(3) 0.0396(13) Uani 0.588(5) 1 d D . P A 1
H3BA H 0.7618 0.7737 0.1483 0.048 Uiso 0.588(5) 1 calc R . P A 1
H3BB H 0.6487 0.8669 0.1150 0.048 Uiso 0.588(5) 1 calc R . P A 1
C4B C 0.7977(12) 0.9774(9) 0.1803(5) 0.065(3) Uani 0.588(5) 1 d D U P A 1
H4BA H 0.8612 0.9577 0.2218 0.078 Uiso 0.588(5) 1 calc R . P A 1
H4BB H 0.7398 1.0527 0.2003 0.078 Uiso 0.588(5) 1 calc R . P A 1
C5B C 0.8847(7) 1.0294(7) 0.1190(4) 0.0570(19) Uani 0.588(5) 1 d D . P A 1
H5BA H 0.8245 1.0671 0.0820 0.085 Uiso 0.588(5) 1 calc GR . P A 1
H5BB H 0.9345 0.9535 0.0940 0.085 Uiso 0.588(5) 1 calc GR . P A 1
H5BC H 0.9521 1.1016 0.1407 0.085 Uiso 0.588(5) 1 calc GR . P A 1
C1C C 0.5468(14) 0.6401(11) 0.2074(8) 0.0176(12) Uani 0.412(5) 1 d . . P A 2
C2C C 0.6428(8) 0.7667(9) 0.2169(5) 0.0236(15) Uani 0.412(5) 1 d . . P A 2
H2CA H 0.7301 0.7483 0.1897 0.028 Uiso 0.412(5) 1 calc R . P A 2
H2CB H 0.6671 0.7878 0.2712 0.028 Uiso 0.412(5) 1 calc R . P A 2
C3C C 0.5793(8) 0.8920(7) 0.1874(4) 0.0358(17) Uani 0.412(5) 1 d D . P A 2
H3CA H 0.5649 0.8752 0.1320 0.043 Uiso 0.412(5) 1 calc R . P A 2
H3CB H 0.4871 0.9045 0.2104 0.043 Uiso 0.412(5) 1 calc R . P A 2
C4C C 0.6711(9) 1.0227(8) 0.2051(6) 0.054(3) Uani 0.412(5) 1 d D . P A 2
H4CA H 0.6947 1.0342 0.2598 0.065 Uiso 0.412(5) 1 calc R . P A 2
H4CB H 0.6192 1.1029 0.1929 0.065 Uiso 0.412(5) 1 calc R . P A 2
C5C C 0.8045(13) 1.0187(14) 0.1603(7) 0.061(3) Uani 0.412(5) 1 d D U P A 2
H5CA H 0.8562 0.9397 0.1725 0.092 Uiso 0.412(5) 1 calc GR . P A 2
H5CB H 0.8619 1.1038 0.1733 0.092 Uiso 0.412(5) 1 calc GR . P A 2
H5CC H 0.7814 1.0100 0.1061 0.092 Uiso 0.412(5) 1 calc GR . P A 2
O2C O 0.8744(13) 0.4928(14) 0.2103(6) 0.0607(12) Uani 0.412(5) 1 d D . P A 2
H2CC H 0.846(12) 0.500(11) 0.261(3) 0.091 Uiso 0.412(5) 1 d DR . P A 2
H2CD H 0.825(7) 0.411(6) 0.198(6) 0.091 Uiso 0.412(5) 1 d DR . P A 2
O2A O 0.8607(8) 0.5426(9) 0.2054(4) 0.0607(12) Uani 0.588(5) 1 d . . P A 1
H2AC H 0.8043 0.4821 0.1799 0.091 Uiso 0.588(5) 1 d DG . P A 1
H2AD H 0.8283 0.5611 0.2505 0.091 Uiso 0.588(5) 1 d DG . P A 1
O2B O 0.6813(5) 0.2337(8) 0.3167(3) 0.0607(12) Uani 0.588(5) 1 d D . P A 1
H2BC H 0.647(9) 0.262(8) 0.263(2) 0.091 Uiso 0.588(5) 1 d DR . P A 1
H2BD H 0.674(9) 0.351(4) 0.337(4) 0.091 Uiso 0.588(5) 1 d DR . P A 1
O2D O 0.7310(8) 0.2726(13) 0.3126(4) 0.0607(12) Uani 0.412(5) 1 d . . P A 2
H2DA H 0.7251 0.2811 0.2644 0.091 Uiso 0.412(5) 1 d DG . P A 2
H2DB H 0.7652 0.3494 0.3360 0.091 Uiso 0.412(5) 1 d DG . P A 2

loop_
_atom_site_aniso_label
_atom_site_aniso_U_11
_atom_site_aniso_U_22
_atom_site_aniso_U_33
_atom_site_aniso_U_23
_atom_site_aniso_U_13
_atom_site_aniso_U_12
Ru1A 0.00997(8) 0.03790(11) 0.01515(8) 0.00696(7) -0.00262(6) -0.00442(7)
Cl1A 0.0101(2) 0.0785(5) 0.0230(3) -0.0003(3) -0.0009(2) 0.0022(3)
O1A 0.0169(7) 0.0345(9) 0.0159(7) 0.0043(7) -0.0021(6) 0.0033(6)
N1A 0.0151(9) 0.0494(14) 0.0165(9) 0.0072(9) -0.0031(7) -0.0118(9)
C1A 0.0125(9) 0.0375(13) 0.0193(10) 0.0042(9) -0.0013(8) 0.0063(9)
C2A 0.0277(12) 0.0302(13) 0.0213(11) 0.0039(9) -0.0024(9) 0.0078(10)
C3A 0.0286(12) 0.0265(12) 0.0208(11) 0.0038(9) -0.0018(9) 0.0012(9)
C4A 0.0499(18) 0.0257(14) 0.0518(19) 0.0064(13) 0.0117(15) 0.0022(12)
C5A 0.052(2) 0.0338(16) 0.052(2) 0.0087(14) 0.0091(15) -0.0070(14)
C6A 0.0117(9) 0.0266(11) 0.0237(11) 0.0040(9) -0.0013(8) 0.0011(8)
C7A 0.0226(11) 0.0296(13) 0.0304(13) 0.0107(10) -0.0087(9) -0.0014(9)
C8A 0.0297(13) 0.0362(15) 0.0326(14) 0.0141(11) -0.0054(10) -0.0101(11)
C9A 0.0210(11) 0.0411(15) 0.0283(13) 0.0027(11) -0.0031(9) -0.0114(10)
C10A 0.0169(10) 0.0390(14) 0.0191(10) 0.0010(10) -0.0044(8) -0.0008(9)
C11A 0.0153(10) 0.0326(12) 0.0182(10) 0.0049(9) 0.0003(8) 0.0022(9)
C12A 0.0119(9) 0.0278(12) 0.0302(12) 0.0045(9) 0.0009(8) 0.0003(8)
C13A 0.0137(10) 0.0372(14) 0.0344(13) 0.0001(11) -0.0030(9) -0.0001(9)
C14A 0.0176(11) 0.0406(15) 0.0355(14) 0.0000(11) 0.0041(10) 0.0011(10)
C15A 0.0263(14) 0.061(2) 0.0426(17) 0.0001(15) -0.0019(12) -0.0244(14)
Ru1B 0.01568(9) 0.04865(14) 0.01474(9) 0.00320(8) 0.00104(6) -0.00508(8)
Cl1B 0.0251(3) 0.0969(7) 0.0358(4) -0.0013(4) 0.0058(3) 0.0144(4)
O1B 0.0239(9) 0.0706(15) 0.0161(8) 0.0092(9) -0.0022(7) -0.0236(9)
N1B 0.0133(8) 0.0406(12) 0.0172(9) 0.0045(8) -0.0018(7) -0.0024(8)
C6B 0.0193(11) 0.0424(15) 0.0192(11) 0.0059(10) -0.0066(8) -0.0117(10)
C7B 0.0149(10) 0.0451(15) 0.0178(10) 0.0048(10) -0.0026(8) -0.0084(9)
C8B 0.0244(12) 0.0426(15) 0.0193(11) 0.0055(10) -0.0022(9) -0.0108(10)
C9B 0.0356(14) 0.0442(16) 0.0213(12) -0.0022(11) -0.0019(10) -0.0041(12)
C10B 0.0297(13) 0.060(2) 0.0162(11) -0.0038(11) 0.0019(9) -0.0080(13)
C11B 0.0262(12) 0.0555(18) 0.0146(10) 0.0065(11) -0.0022(9) -0.0151(12)
C12B 0.0316(14) 0.0426(16) 0.0301(13) 0.0094(12) -0.0098(11) -0.0131(12)
C13B 0.0483(18) 0.0425(17) 0.0379(16) -0.0005(13) -0.0109(14) -0.0049(14)
C14B 0.053(2) 0.0457(18) 0.0444(18) 0.0125(15) -0.0231(15) -0.0053(15)
C15B 0.066(2) 0.053(2) 0.0377(17) -0.0063(15) -0.0035(16) 0.0079(18)
C1B 0.013(2) 0.022(4) 0.0182(12) 0.006(3) -0.0021(15) -0.002(2)
C2B 0.029(3) 0.028(3) 0.022(2) 0.005(2) -0.001(2) -0.014(2)
C3B 0.049(3) 0.034(3) 0.032(2) -0.003(2) 0.014(2) -0.024(2)
C4B 0.091(6) 0.057(5) 0.039(4) 0.000(3) 0.014(4) -0.051(5)
C5B 0.058(4) 0.063(4) 0.047(3) 0.011(3) 0.010(3) -0.035(3)
C1C 0.013(2) 0.022(4) 0.0182(12) 0.006(3) -0.0021(15) -0.002(2)
C2C 0.019(3) 0.031(5) 0.021(3) 0.010(3) -0.005(2) -0.005(3)
C3C 0.036(4) 0.034(4) 0.038(4) 0.014(3) -0.011(3) -0.007(3)
C4C 0.057(5) 0.032(4) 0.075(6) 0.025(4) -0.017(5) -0.009(4)
C5C 0.065(8) 0.059(8) 0.061(8) 0.029(5) -0.006(6) -0.020(6)
O2C 0.0278(18) 0.113(4) 0.0419(12) 0.0019(17) 0.0046(11) 0.014(2)
O2A 0.0278(18) 0.113(4) 0.0419(12) 0.0019(17) 0.0046(11) 0.014(2)
O2B 0.0278(18) 0.113(4) 0.0419(12) 0.0019(17) 0.0046(11) 0.014(2)
O2D 0.0278(18) 0.113(4) 0.0419(12) 0.0019(17) 0.0046(11) 0.014(2)

loop_
_atom_type_symbol
_atom_type_description
_atom_type_scat_dispersion_real
_atom_type_scat_dispersion_imag
_atom_type_scat_source
C C 0.0033 0.0016 'International Tables Vol C Tables 4.2.6.8 and 6.1.1.4'
H H 0.0000 0.0000 'International Tables Vol C Tables 4.2.6.8 and 6.1.1.4'
Cl Cl 0.1484 0.1585 'International Tables Vol C Tables 4.2.6.8 and 6.1.1.4'
N N 0.0061 0.0033 'International Tables Vol C Tables 4.2.6.8 and 6.1.1.4'
O O 0.0106 0.0060 'International Tables Vol C Tables 4.2.6.8 and 6.1.1.4'
Ru Ru -1.2594 0.8363 'International Tables Vol C Tables 4.2.6.8 and 6.1.1.4'

loop_
_geom_angle_atom_site_label_1
_geom_angle_atom_site_label_2
_geom_angle_atom_site_label_3
_geom_angle
O1A Ru1A Cl1A 86.21(5)
O1A Ru1A N1A 76.05(8)
O1A Ru1A C6A 89.79(8)
O1A Ru1A C7A 116.13(8)
O1A Ru1A C8A 154.57(8)
O1A Ru1A C9A 156.85(8)
O1A Ru1A C10A 119.03(8)
O1A Ru1A C11A 92.12(8)
N1A Ru1A Cl1A 86.30(6)
N1A Ru1A C6A 116.84(8)
N1A Ru1A C7A 95.47(10)
N1A Ru1A C8A 100.54(10)
N1A Ru1A C9A 126.92(10)
N1A Ru1A C10A 164.60(9)
N1A Ru1A C11A 153.67(8)
C6A Ru1A Cl1A 154.79(6)
C6A Ru1A C8A 69.00(10)
C6A Ru1A C9A 82.04(9)
C6A Ru1A C10A 68.93(9)
C6A Ru1A C11A 38.47(8)
C7A Ru1A Cl1A 157.39(7)
C7A Ru1A C6A 38.06(9)
C7A Ru1A C8A 38.53(10)
C7A Ru1A C9A 68.90(10)
C7A Ru1A C10A 80.93(10)
C7A Ru1A C11A 68.40(9)
C8A Ru1A Cl1A 118.96(7)
C8A Ru1A C9A 37.16(10)
C9A Ru1A Cl1A 92.01(8)
C10A Ru1A Cl1A 91.40(7)
C10A Ru1A C8A 67.37(10)
C10A Ru1A C9A 37.87(10)
C11A Ru1A Cl1A 116.75(6)
C11A Ru1A C8A 80.03(10)
C11A Ru1A C9A 68.11(10)
C11A Ru1A C10A 37.33(9)
C1A O1A Ru1A 114.59(16)
N1B N1A Ru1A 113.30(14)
C1B N1A Ru1A 130.4(4)
C1B N1A N1B 116.2(4)
C1C N1A Ru1A 139.9(7)
C1C N1A N1B 104.8(6)
O1A C1A C2A 116.3(2)
O1A C1A N1B 122.7(2)
N1B C1A C2A 120.9(2)
C1A C2A C3A 113.5(2)
C4A C3A C2A 111.1(2)
C5A C4A C3A 114.3(3)
C7A C6A Ru1A 70.05(14)
C7A C6A C11A 117.8(2)
C7A C6A C12A 122.8(2)
C11A C6A Ru1A 71.30(13)
C11A C6A C12A 119.3(2)
C12A C6A Ru1A 127.77(17)
C6A C7A Ru1A 71.89(14)
C6A C7A C8A 120.8(2)
C8A C7A Ru1A 72.31(16)
C7A C8A Ru1A 69.17(15)
C9A C8A Ru1A 72.50(17)
C9A C8A C7A 121.2(2)
C8A C9A Ru1A 70.35(16)
C8A C9A C10A 117.9(2)
C8A C9A C15A 121.6(3)
C10A C9A Ru1A 69.96(15)
C10A C9A C15A 120.5(3)
C15A C9A Ru1A 128.7(2)
C9A C10A Ru1A 72.17(15)
C11A C10A Ru1A 71.26(14)
C11A C10A C9A 121.3(2)
C6A C11A Ru1A 70.23(13)
C10A C11A Ru1A 71.41(14)
C10A C11A C6A 120.9(2)
C6A C12A C13A 113.8(2)
C6A C12A C14A 108.0(2)
C13A C12A C14A 111.4(2)
O1B Ru1B Cl1B 85.92(7)
O1B Ru1B N1B 76.16(8)
O1B Ru1B C6B 91.22(9)
O1B Ru1B C7B 117.83(10)
O1B Ru1B C8B 155.65(10)
O1B Ru1B C9B 156.44(9)
O1B Ru1B C10B 118.54(10)
O1B Ru1B C11B 92.71(9)
N1B Ru1B Cl1B 84.90(6)
N1B Ru1B C6B 117.74(9)
N1B Ru1B C7B 96.64(8)
N1B Ru1B C8B 101.06(9)
N1B Ru1B C9B 126.89(10)
N1B Ru1B C10B 164.72(11)
N1B Ru1B C11B 154.36(11)
C6B Ru1B Cl1B 155.80(7)
C6B Ru1B C8B 68.36(10)
C6B Ru1B C9B 82.02(11)
C6B Ru1B C10B 68.58(11)
C6B Ru1B C11B 38.31(10)
C7B Ru1B Cl1B 155.96(8)
C7B Ru1B C6B 37.79(9)
C7B Ru1B C8B 37.90(11)
C7B Ru1B C9B 68.75(11)
C7B Ru1B C10B 80.44(10)
C7B Ru1B C11B 67.88(9)
C8B Ru1B Cl1B 118.18(8)
C8B Ru1B C9B 37.50(10)
C9B Ru1B Cl1B 91.08(9)
C10B Ru1B Cl1B 91.76(9)
C10B Ru1B C8B 67.44(10)
C10B Ru1B C9B 38.11(11)
C10B Ru1B C11B 37.01(12)
C11B Ru1B Cl1B 117.74(8)
C11B Ru1B C8B 79.53(9)
C11B Ru1B C9B 68.09(11)
C1B O1B Ru1B 117.9(4)
C1C O1B Ru1B 108.5(6)
N1A N1B Ru1B 113.50(14)
C1A N1B N1A 112.0(2)
C1A N1B Ru1B 134.27(19)
C7B C6B Ru1B 70.91(15)
C7B C6B C11B 117.9(3)
C7B C6B C12B 123.2(3)
C11B C6B Ru1B 71.09(16)
C11B C6B C12B 118.9(2)
C12B C6B Ru1B 128.33(17)
C6B C7B Ru1B 71.30(14)
C6B C7B C8B 120.4(2)
C8B C7B Ru1B 71.52(15)
C7B C8B Ru1B 70.58(14)
C9B C8B Ru1B 71.87(16)
C9B C8B C7B 121.9(2)
C8B C9B Ru1B 70.63(16)
C8B C9B C10B 117.2(3)
C8B C9B C15B 122.0(3)
C10B C9B Ru1B 70.27(16)
C10B C9B C15B 120.8(3)
C15B C9B Ru1B 128.3(2)
C9B C10B Ru1B 71.62(15)
C11B C10B Ru1B 71.53(15)
C11B C10B C9B 121.2(3)
C6B C11B Ru1B 70.61(14)
C10B C11B Ru1B 71.46(16)
C10B C11B C6B 121.4(2)
C6B C12B C13B 113.6(2)
C6B C12B C14B 108.4(2)
C13B C12B C14B 111.7(3)
N1A C1B C2B 123.0(7)
O1B C1B N1A 114.6(6)
O1B C1B C2B 121.8(7)
C3B C2B C1B 115.4(6)
C4B C3B C2B 114.4(5)
C3B C4B C5B 117.6(6)
N1A C1C C2C 115.6(11)
O1B C1C N1A 130.5(12)
O1B C1C C2C 110.5(10)
C1C C2C C3C 112.9(7)
C4C C3C C2C 112.3(6)
C3C C4C C5C 111.4(9)

loop_
_geom_bond_atom_site_label_1
_geom_bond_atom_site_label_2
_geom_bond_distance
Ru1A Cl1A 2.4135(6)
Ru1A O1A 2.0619(18)
Ru1A N1A 2.091(2)
Ru1A C6A 2.171(2)
Ru1A C7A 2.147(3)
Ru1A C8A 2.189(3)
Ru1A C9A 2.217(3)
Ru1A C10A 2.187(2)
Ru1A C11A 2.185(2)
O1A C1A 1.292(3)
N1A N1B 1.428(3)
N1A C1B 1.364(9)
N1A C1C 1.274(15)
C1A C2A 1.495(4)
C1A N1B 1.311(3)
C2A C3A 1.534(4)
C3A C4A 1.514(4)
C4A C5A 1.513(4)
C6A C7A 1.408(3)
C6A C11A 1.435(3)
C6A C12A 1.510(3)
C7A C8A 1.431(4)
C8A C9A 1.404(4)
C9A C10A 1.429(4)
C9A C15A 1.505(4)
C10A C11A 1.399(3)
C12A C13A 1.526(4)
C12A C14A 1.535(3)
Ru1B Cl1B 2.4244(8)
Ru1B O1B 2.065(2)
Ru1B N1B 2.087(2)
Ru1B C6B 2.181(3)
Ru1B C7B 2.176(2)
Ru1B C8B 2.188(2)
Ru1B C9B 2.204(3)
Ru1B C10B 2.186(3)
Ru1B C11B 2.187(3)
O1B C1B 1.349(9)
O1B C1C 1.240(15)
C6B C7B 1.411(3)
C6B C11B 1.433(4)
C6B C12B 1.506(4)
C7B C8B 1.417(4)
C8B C9B 1.412(4)
C9B C10B 1.433(4)
C9B C15B 1.500(5)
C10B C11B 1.388(5)
C12B C13B 1.527(4)
C12B C14B 1.535(4)
C1B C2B 1.504(10)
C2B C3B 1.495(7)
C3B C4B 1.483(8)
C4B C5B 1.490(8)
C1C C2C 1.497(15)
C2C C3C 1.530(10)
C3C C4C 1.517(9)
C4C C5C 1.518(13)

loop_
_geom_torsion_atom_site_label_1
_geom_torsion_atom_site_label_2
_geom_torsion_atom_site_label_3
_geom_torsion_atom_site_label_4
_geom_torsion
Ru1A O1A C1A C2A -177.34(15)
Ru1A O1A C1A N1B 3.0(3)
Ru1A N1A N1B C1A -11.8(2)
Ru1A N1A N1B Ru1B 173.09(9)
Ru1A N1A C1B O1B 177.7(3)
Ru1A N1A C1B C2B 7.1(8)
Ru1A N1A C1C O1B -166.5(5)
Ru1A N1A C1C C2C -9.5(12)
Ru1A C6A C7A C8A -55.4(2)
Ru1A C6A C11A C10A 52.4(2)
Ru1A C6A C12A C13A -64.4(3)
Ru1A C6A C12A C14A 171.36(18)
Ru1A C7A C8A C9A -52.7(3)
Ru1A C8A C9A C10A -53.1(2)
Ru1A C8A C9A C15A 124.1(3)
Ru1A C9A C10A C11A -53.8(2)
Ru1A C10A C11A C6A -51.9(2)
O1A C1A C2A C3A 70.1(3)
O1A C1A N1B N1A 6.0(3)
O1A C1A N1B Ru1B 179.69(16)
N1A C1B C2B C3B 148.8(6)
N1A C1C C2C C3C -104.7(9)
C1A C2A C3A C4A 179.9(2)
C2A C1A N1B N1A -173.6(2)
C2A C1A N1B Ru1B 0.1(3)
C2A C3A C4A C5A 170.3(3)
C6A C7A C8A Ru1A 55.2(2)
C6A C7A C8A C9A 2.5(5)
C7A C6A C11A Ru1A -54.1(2)
C7A C6A C11A C10A -1.7(4)
C7A C6A C12A C13A 24.8(3)
C7A C6A C12A C14A -99.4(3)
C7A C8A C9A Ru1A 51.2(3)
C7A C8A C9A C10A -1.9(4)
C7A C8A C9A C15A 175.3(3)
C8A C9A C10A Ru1A 53.3(2)
C8A C9A C10A C11A -0.6(4)
C9A C10A C11A Ru1A 54.2(2)
C9A C10A C11A C6A 2.4(4)
C11A C6A C7A Ru1A 54.7(2)
C11A C6A C7A C8A -0.7(4)
C11A C6A C12A C13A -152.7(2)
C11A C6A C12A C14A 83.1(3)
C12A C6A C7A Ru1A -122.8(2)
C12A C6A C7A C8A -178.2(3)
C12A C6A C11A Ru1A 123.5(2)
C12A C6A C11A C10A 175.8(2)
C15A C9A C10A Ru1A -123.9(3)
C15A C9A C10A C11A -177.7(3)
Ru1B O1B C1B N1A 13.7(6)
Ru1B O1B C1B C2B -175.6(4)
Ru1B O1B C1C N1A -25.9(10)
Ru1B O1B C1C C2C 176.2(5)
Ru1B C6B C7B C8B -54.1(2)
Ru1B C6B C11B C10B 52.4(2)
Ru1B C6B C12B C13B -64.2(3)
Ru1B C6B C12B C14B 170.9(2)
Ru1B C7B C8B C9B -52.6(2)
Ru1B C8B C9B C10B -54.4(2)
Ru1B C8B C9B C15B 123.7(3)
Ru1B C9B C10B C11B -53.7(2)
Ru1B C10B C11B C6B -52.1(2)
O1B C1B C2B C3B -21.1(8)
O1B C1C C2C C3C 56.8(10)
N1B N1A C1B O1B -6.2(7)
N1B N1A C1B C2B -176.8(5)
N1B N1A C1C O1B 32.0(10)
N1B N1A C1C C2C -171.0(6)
N1B C1A C2A C3A -110.3(2)
C6B C7B C8B Ru1B 53.97(19)
C6B C7B C8B C9B 1.4(4)
C7B C6B C11B Ru1B -55.10(19)
C7B C6B C11B C10B -2.7(4)
C7B C6B C12B C13B 26.9(3)
C7B C6B C12B C14B -98.0(3)
C7B C8B C9B Ru1B 52.0(2)
C7B C8B C9B C10B -2.4(4)
C7B C8B C9B C15B 175.7(3)
C8B C9B C10B Ru1B 54.5(2)
C8B C9B C10B C11B 0.8(4)
C9B C10B C11B Ru1B 53.8(2)
C9B C10B C11B C6B 1.7(4)
C11B C6B C7B Ru1B 55.19(19)
C11B C6B C7B C8B 1.1(3)
C11B C6B C12B C13B -152.2(2)
C11B C6B C12B C14B 83.0(3)
C12B C6B C7B Ru1B -123.9(2)
C12B C6B C7B C8B -178.0(2)
C12B C6B C11B Ru1B 124.0(2)
C12B C6B C11B C10B 176.5(2)
C15B C9B C10B Ru1B -123.5(3)
C15B C9B C10B C11B -177.3(3)
C1B N1A N1B C1A 171.4(4)
C1B N1A N1B Ru1B -3.7(4)
C1B N1A C1C O1B -98(3)
C1B N1A C1C C2C 59(3)
C1B O1B C1C N1A 97(3)
C1B O1B C1C C2C -61(3)
C1B C2B C3B C4B -169.5(7)
C2B C3B C4B C5B -171.9(8)
C1C N1A N1B C1A 155.3(5)
C1C N1A N1B Ru1B -19.8(5)
C1C N1A C1B O1B 50(3)
C1C N1A C1B C2B -121(3)
C1C O1B C1B N1A -51(3)
C1C O1B C1B C2B 120(3)
C1C C2C C3C C4C 173.8(9)
C2C C3C C4C C5C 68.6(10)
